data_1509778
loop_
_publ_author_name
'Keller, H.L.'
'Schroeder, L.'

_publ_section_title
;
 Ag2 Pd Cl4, Kristallstruktur und die kristallchemische Beziehung zum Na
 Cl-Typ
;
_journal_name_full 'Zeitschrift fuer Anorganische und Allgemeine Chemie'
_journal_page_first 123
_journal_page_last 130
_journal_paper_doi 10.1002/zaac.19885620115
_journal_volume 562
_journal_year 1988
_chemical_formula_sum 'Ag2 Cl4 Pd'
_chemical_name_systematic 'Ag2 Pd Cl4'
_space_group_IT_number 64
_symmetry_space_group_name_Hall '-C 2ac 2'
_symmetry_space_group_name_H-M 'C m c a'
_cell_angle_alpha 90
_cell_angle_beta 90
_cell_angle_gamma 90
_cell_formula_units_Z 4
_cell_length_a 10.088
_cell_length_b 8.051
_cell_length_c 8.078
_cell_volume 656.083
_citation_journal_id_ASTM ZAACAB
_cod_data_source_file silver2-3_44.cif
_cod_data_source_block Ag2Cl4Pd1
_cod_original_cell_volume 656.0829
_cod_original_formula_sum 'Ag2 Cl4 Pd1'
_cod_database_code 1509778

loop_
_symmetry_equiv_pos_as_xyz
x,y,z
-x+1/2,-y,z+1/2
x,-y,-z
-x+1/2,y,-z+1/2
-x,-y,-z
x-1/2,y,-z-1/2
-x,y,z
x-1/2,-y,z-1/2
x+1/2,y+1/2,z
-x+1,-y+1/2,z+1/2
x+1/2,-y+1/2,-z
-x+1,y+1/2,-z+1/2
-x+1/2,-y+1/2,-z
x,y+1/2,-z-1/2
-x+1/2,y+1/2,z
x,-y+1/2,z-1/2

loop_
_atom_site_label
_atom_site_type_symbol
_atom_site_fract_x
_atom_site_fract_y
_atom_site_fract_z
_atom_site_occupancy
_atom_site_U_iso_or_equiv
Cl1 Cl-1 0.7716 0 0 1 0.0
Pd1 Pd+2 0 0 0 1 0.0
Ag1 Ag+1 0.75 0.2277 0.25 1 0.0
Cl2 Cl-1 0.5 0.315 0.206 1 0.0
